data_2215150
loop_
_publ_author_name
'Zhang, Xiao-Mei'
'Lu, Ji-Tao'

_publ_section_title
;
 (<i>R</i>)-(+)-3,3'-(1,1'-Binaphthyl-2,2'-dioxy)diphthalonitrile
 benzene solvate
;
_journal_coeditor_code HG2276
_journal_issue 9
_journal_name_full 'Acta Crystallographica Section E'
_journal_page_first o3861
_journal_page_last o3861
_journal_paper_doi 10.1107/S1600536807040639
_journal_volume 63
_journal_year 2007
_chemical_formula_iupac 'C36 H18 N4 O2 , C6 H6'
_chemical_formula_moiety 'C36 H18 N4 O2 , C6 H6'
_chemical_formula_sum 'C42 H24 N4 O2'
_chemical_formula_weight 616.65
_chemical_name_systematic
;
(R)-(+)-3,3'-(1,1'-Binaphthyl-2,2'-dioxy)diphthalonitrile benzene solvate
;
_space_group_IT_number 19
_symmetry_cell_setting orthorhombic
_symmetry_space_group_name_Hall 'P 2ac 2ab'
_symmetry_space_group_name_H-M 'P 21 21 21'
_atom_sites_solution_hydrogens geom
_atom_sites_solution_primary direct
_atom_sites_solution_secondary difmap
_audit_creation_method SHELXL97
_cell_angle_alpha 90.00
_cell_angle_beta 90.00
_cell_angle_gamma 90.00
_cell_formula_units_Z 4
_cell_length_a 7.87830(10)
_cell_length_b 12.2854(2)
_cell_length_c 35.3968(5)
_cell_measurement_reflns_used 3821
_cell_measurement_temperature 295(2)
_cell_measurement_theta_max 26.00
_cell_measurement_theta_min 2.30
_cell_volume 3425.99(9)
_computing_cell_refinement 'SAINT-Plus (Bruker, 2001)'
_computing_data_collection 'APEX2 (Bruker, 2004)'
_computing_data_reduction SAINT-Plus
_computing_molecular_graphics 'XP (Sheldrick, 1998)'
_computing_publication_material 'SHELXTL (Bruker, 2001)'
_computing_structure_refinement 'SHELXL97 (Sheldrick, 1997)'
_computing_structure_solution 'SHELXS97 (Sheldrick, 1997)'
_diffrn_ambient_temperature 295(2)
_diffrn_measured_fraction_theta_full 0.998
_diffrn_measured_fraction_theta_max 0.998
_diffrn_measurement_device_type 'Bruker APEXII CCD area-detector'
_diffrn_measurement_method '\f and \w'
_diffrn_radiation_monochromator graphite
_diffrn_radiation_source 'fine-focus sealed tube'
_diffrn_radiation_type MoK\a
_diffrn_radiation_wavelength 0.71073
_diffrn_reflns_av_R_equivalents 0.0289
_diffrn_reflns_av_sigmaI/netI 0.0262
_diffrn_reflns_limit_h_max 9
_diffrn_reflns_limit_h_min -9
_diffrn_reflns_limit_k_max 15
_diffrn_reflns_limit_k_min -10
_diffrn_reflns_limit_l_max 43
_diffrn_reflns_limit_l_min -43
_diffrn_reflns_number 18358
_diffrn_reflns_theta_full 26.00
_diffrn_reflns_theta_max 26.00
_diffrn_reflns_theta_min 2.30
_diffrn_standards_decay_% 0
_diffrn_standards_interval_count 0
_diffrn_standards_interval_time 0
_diffrn_standards_number 0
_exptl_absorpt_coefficient_mu 0.075
_exptl_absorpt_correction_T_max 0.9911
_exptl_absorpt_correction_T_min 0.9793
_exptl_absorpt_correction_type multi-scan
_exptl_absorpt_process_details '(SADABS; Sheldrick, 2003)'
_exptl_crystal_colour colourless
_exptl_crystal_density_diffrn 1.196
_exptl_crystal_density_method 'not measured'
_exptl_crystal_description block
_exptl_crystal_F_000 1280
_exptl_crystal_size_max 0.28
_exptl_crystal_size_mid 0.16
_exptl_crystal_size_min 0.12
_refine_diff_density_max 0.281
_refine_diff_density_min -0.146
_refine_ls_extinction_method none
_refine_ls_goodness_of_fit_ref 1.038
_refine_ls_hydrogen_treatment constr
_refine_ls_matrix_type full
_refine_ls_number_parameters 433
_refine_ls_number_reflns 3821
_refine_ls_number_restraints 15
_refine_ls_restrained_S_all 1.047
_refine_ls_R_factor_all 0.0825
_refine_ls_R_factor_gt 0.0523
_refine_ls_shift/su_max 0.000
_refine_ls_shift/su_mean 0.000
_refine_ls_structure_factor_coef Fsqd
_refine_ls_weighting_details 'calc w = 1/[\s^2^(Fo^2^)+(0.147P)^2^+0.3168P] where P=(Fo^2^+2Fc^2^)/3'
_refine_ls_weighting_scheme calc
_refine_ls_wR_factor_gt 0.1308
_refine_ls_wR_factor_ref 0.1485
_reflns_number_gt 2647
_reflns_number_total 3821
_reflns_threshold_expression I>2\s(I)
_cod_data_source_file hg2276.cif
_cod_data_source_block I
_cod_database_code 2215150
_cod_database_fobs_code 2215150

loop_
_symmetry_equiv_pos_as_xyz
'x, y, z'
'-x+1/2, -y, z+1/2'
'-x, y+1/2, -z+1/2'
'x+1/2, -y+1/2, -z'

loop_
_atom_site_type_symbol
_atom_site_label
_atom_site_fract_x
_atom_site_fract_y
_atom_site_fract_z
_atom_site_U_iso_or_equiv
_atom_site_adp_type
_atom_site_calc_flag
_atom_site_refinement_flags
_atom_site_occupancy
O O1 0.1382(3) 0.24330(18) 0.85664(7) 0.0668(7) Uani d . 1
O O2 0.3103(4) -0.0648(2) 0.86696(7) 0.0737(7) Uani d . 1
N N2 0.5117(6) 0.3449(3) 0.89188(12) 0.1093(14) Uani d . 1
N N1 0.4688(7) 0.6613(4) 0.87275(19) 0.153(2) Uani d . 1
N N3 0.4446(6) -0.0563(4) 0.70672(12) 0.1135(14) Uani d . 1
N N4 0.2478(5) -0.2275(3) 0.78731(10) 0.0940(12) Uani d . 1
C C1 0.3576(7) 0.6042(4) 0.86531(16) 0.0984(15) Uani d . 1
C C2 0.2210(5) 0.5334(3) 0.85618(11) 0.0674(10) Uani d . 1
C C3 0.0708(5) 0.5749(3) 0.84235(12) 0.0767(11) Uani d . 1
H H3 0.0586 0.6495 0.8386 0.092 Uiso calc R 1
C C4 -0.0598(5) 0.5060(3) 0.83415(11) 0.0744(11) Uani d . 1
H H4 -0.1625 0.5345 0.8258 0.089 Uiso calc R 1
C C5 -0.0423(5) 0.3943(3) 0.83802(10) 0.0658(9) Uani d . 1
H H5 -0.1318 0.3482 0.8319 0.079 Uiso calc R 1
C C6 0.1085(5) 0.3523(3) 0.85096(9) 0.0576(9) Uani d . 1
C C7 0.2408(5) 0.4210(3) 0.86122(9) 0.0588(9) Uani d . 1
C C8 0.3917(6) 0.3773(3) 0.87786(11) 0.0729(11) Uani d . 1
C C9 0.0561(4) 0.1644(3) 0.83539(9) 0.0533(8) Uani d . 1
C C10 0.0262(5) 0.1796(3) 0.79661(9) 0.0630(9) Uani d . 1
H H10 0.0523 0.2456 0.7852 0.076 Uiso calc R 1
C C11 -0.0408(5) 0.0972(3) 0.77607(9) 0.0650(10) Uani d . 1
H H11 -0.0565 0.1065 0.7502 0.078 Uiso calc R 1
C C12 -0.0872(4) -0.0024(3) 0.79300(9) 0.0572(9) Uani d . 1
C C13 -0.1665(5) -0.0864(4) 0.77246(11) 0.0735(11) Uani d . 1
H H13 -0.1823 -0.0788 0.7466 0.088 Uiso calc R 1
C C14 -0.2198(5) -0.1778(4) 0.78994(15) 0.0869(13) Uani d . 1
H H14 -0.2738 -0.2320 0.7761 0.104 Uiso calc R 1
C C15 -0.1943(5) -0.1916(3) 0.82898(14) 0.0794(11) Uani d . 1
H H15 -0.2339 -0.2542 0.8408 0.095 Uiso calc R 1
C C16 -0.1127(5) -0.1147(3) 0.84941(11) 0.0653(9) Uani d . 1
H H16 -0.0935 -0.1261 0.8750 0.078 Uiso calc R 1
C C17 -0.0560(4) -0.0170(3) 0.83221(9) 0.0527(8) Uani d . 1
C C18 0.0245(4) 0.0673(2) 0.85308(8) 0.0490(7) Uani d . 1
C C19 0.0871(5) 0.0476(3) 0.89238(8) 0.0548(8) Uani d . 1
C C20 0.0049(5) 0.0909(3) 0.92492(8) 0.0609(9) Uani d . 1
C C21 -0.1454(6) 0.1520(3) 0.92207(10) 0.0766(11) Uani d . 1
H H21 -0.1930 0.1652 0.8985 0.092 Uiso calc R 1
C C22 -0.2222(7) 0.1922(4) 0.95379(12) 0.1017(15) Uani d . 1
H H22 -0.3217 0.2324 0.9516 0.122 Uiso calc R 1
C C23 -0.1520(9) 0.1732(5) 0.98937(13) 0.1127(18) Uani d . 1
H H23 -0.2053 0.2007 1.0108 0.135 Uiso calc R 1
C C24 -0.0090(8) 0.1158(4) 0.99294(11) 0.0977(15) Uani d . 1
H H24 0.0367 0.1046 1.0169 0.117 Uiso calc R 1
C C25 0.0740(6) 0.0717(3) 0.96123(9) 0.0737(11) Uani d . 1
C C26 0.2243(8) 0.0088(4) 0.96445(11) 0.0979(15) Uani d . 1
H H26 0.2711 -0.0036 0.9882 0.117 Uiso calc R 1
C C27 0.3003(6) -0.0335(4) 0.93352(11) 0.0897(13) Uani d . 1
H H27 0.3980 -0.0754 0.9360 0.108 Uiso calc R 1
C C28 0.2308(5) -0.0138(3) 0.89762(9) 0.0654(9) Uani d . 1
C C29 0.3806(5) -0.0007(3) 0.83978(10) 0.0622(9) Uani d . 1
C C30 0.4572(5) 0.0987(3) 0.84743(12) 0.0740(11) Uani d . 1
H H30 0.4622 0.1241 0.8721 0.089 Uiso calc R 1
C C31 0.5255(5) 0.1595(4) 0.81873(14) 0.0855(12) Uani d . 1
H H31 0.5752 0.2264 0.8241 0.103 Uiso calc R 1
C C32 0.5207(5) 0.1220(4) 0.78195(14) 0.0827(12) Uani d . 1
H H32 0.5661 0.1639 0.7625 0.099 Uiso calc R 1
C C33 0.4486(4) 0.0224(3) 0.77414(10) 0.0661(9) Uani d . 1
C C34 0.4460(5) -0.0202(4) 0.73636(12) 0.0807(12) Uani d . 1
C C35 0.3780(4) -0.0403(3) 0.80310(10) 0.0586(9) Uani d . 1
C C36 0.3035(5) -0.1449(4) 0.79493(10) 0.0683(10) Uani d . 1
C C37 1.108(2) 0.6227(16) 0.9599(5) 0.378(18) Uani d D 1
H H37 1.2131 0.6350 0.9710 0.454 Uiso calc R 1
C C38 1.0635(19) 0.5159(13) 0.9502(3) 0.274(10) Uani d D 1
H H38 1.1383 0.4580 0.9533 0.329 Uiso calc R 1
C C39 0.902(2) 0.5017(9) 0.9357(2) 0.195(4) Uani d D 1
H H39 0.8636 0.4330 0.9288 0.235 Uiso calc R 1
C C40 0.7992(11) 0.5927(14) 0.9319(2) 0.182(5) Uani d D 1
H H40 0.6924 0.5807 0.9216 0.218 Uiso calc R 1
C C41 0.837(2) 0.6995(12) 0.9418(3) 0.305(11) Uani d D 1
H H41 0.7594 0.7566 0.9404 0.366 Uiso calc R 1
C C42 1.002(2) 0.7105(13) 0.9537(5) 0.356(15) Uani d D 1
H H42 1.0442 0.7802 0.9578 0.427 Uiso calc R 1

loop_
_atom_site_aniso_label
_atom_site_aniso_U_11
_atom_site_aniso_U_22
_atom_site_aniso_U_33
_atom_site_aniso_U_12
_atom_site_aniso_U_13
_atom_site_aniso_U_23
O1 0.0771(16) 0.0471(14) 0.0762(14) -0.0046(13) -0.0215(13) 0.0079(11)
O2 0.0922(19) 0.0613(15) 0.0675(14) 0.0211(15) 0.0058(14) 0.0068(12)
N1 0.114(4) 0.094(3) 0.253(7) -0.037(3) -0.053(4) 0.031(3)
N2 0.102(3) 0.089(3) 0.137(3) 0.009(2) -0.053(3) -0.006(2)
N3 0.106(3) 0.157(4) 0.077(2) 0.013(3) 0.005(2) 0.006(3)
N4 0.108(3) 0.079(3) 0.095(2) -0.011(2) 0.016(2) -0.014(2)
C1 0.090(3) 0.067(3) 0.138(4) -0.015(3) -0.021(3) 0.018(3)
C2 0.062(2) 0.053(2) 0.088(2) -0.009(2) -0.003(2) 0.0094(19)
C3 0.075(3) 0.052(2) 0.103(3) 0.004(2) -0.005(2) 0.010(2)
C4 0.062(2) 0.061(3) 0.100(3) 0.007(2) -0.007(2) 0.006(2)
C5 0.056(2) 0.052(2) 0.089(2) -0.0064(18) -0.0048(19) 0.0024(18)
C6 0.063(2) 0.046(2) 0.0638(18) -0.0059(18) -0.0045(17) 0.0084(15)
C7 0.058(2) 0.054(2) 0.0645(19) -0.0009(18) -0.0020(17) 0.0079(16)
C8 0.068(3) 0.061(2) 0.089(3) -0.004(2) -0.020(2) -0.001(2)
C9 0.0576(19) 0.0480(19) 0.0544(16) -0.0002(17) -0.0076(15) 0.0003(15)
C10 0.073(2) 0.062(2) 0.0535(18) 0.003(2) 0.0001(17) 0.0139(17)
C11 0.073(2) 0.075(3) 0.0467(16) 0.020(2) -0.0031(17) 0.0000(18)
C12 0.0531(19) 0.061(2) 0.0572(18) 0.0127(17) -0.0047(15) -0.0109(17)
C13 0.067(2) 0.071(3) 0.082(2) 0.016(2) -0.011(2) -0.028(2)
C14 0.065(3) 0.073(3) 0.123(4) 0.007(2) -0.014(3) -0.040(3)
C15 0.063(2) 0.054(2) 0.121(3) -0.001(2) 0.007(2) -0.011(2)
C16 0.067(2) 0.050(2) 0.079(2) 0.0003(19) 0.0049(19) -0.0025(18)
C17 0.0512(18) 0.0486(19) 0.0582(17) 0.0077(17) 0.0021(15) -0.0021(15)
C18 0.0578(19) 0.0446(18) 0.0446(14) 0.0023(16) -0.0006(14) 0.0032(13)
C19 0.067(2) 0.0468(19) 0.0503(16) 0.0005(17) -0.0054(15) 0.0030(14)
C20 0.071(2) 0.059(2) 0.0529(18) -0.0005(19) 0.0007(17) 0.0012(15)
C21 0.083(3) 0.083(3) 0.064(2) 0.009(2) -0.001(2) -0.002(2)
C22 0.110(4) 0.114(4) 0.081(3) 0.030(3) 0.022(3) -0.008(3)
C23 0.149(5) 0.119(4) 0.070(3) 0.014(4) 0.024(3) -0.018(3)
C24 0.134(4) 0.104(4) 0.055(2) 0.006(4) -0.003(3) -0.009(2)
C25 0.100(3) 0.070(2) 0.0513(19) -0.003(2) -0.006(2) -0.0010(17)
C26 0.128(4) 0.110(4) 0.055(2) 0.014(3) -0.023(2) 0.007(2)
C27 0.100(3) 0.100(3) 0.070(2) 0.032(3) -0.017(2) 0.014(2)
C28 0.084(2) 0.057(2) 0.0544(18) 0.012(2) -0.0060(18) 0.0039(16)
C29 0.056(2) 0.062(2) 0.069(2) 0.0143(19) -0.0002(17) 0.0036(18)
C30 0.061(2) 0.069(3) 0.092(3) 0.003(2) -0.002(2) -0.011(2)
C31 0.061(2) 0.075(3) 0.120(4) -0.001(2) 0.008(2) -0.010(3)
C32 0.061(2) 0.078(3) 0.110(3) 0.005(2) 0.018(2) 0.025(3)
C33 0.0502(19) 0.070(3) 0.078(2) 0.010(2) 0.0092(18) 0.0082(19)
C34 0.065(2) 0.104(3) 0.073(3) 0.010(3) 0.007(2) 0.018(2)
C35 0.0469(18) 0.058(2) 0.071(2) 0.0127(17) 0.0007(16) 0.0024(17)
C36 0.062(2) 0.072(3) 0.072(2) 0.010(2) 0.0113(19) -0.002(2)
C37 0.31(2) 0.63(5) 0.191(13) -0.13(3) -0.031(15) -0.10(2)
C38 0.245(17) 0.47(3) 0.105(7) 0.145(18) 0.020(8) 0.034(10)
C39 0.250(13) 0.258(13) 0.079(5) -0.030(11) 0.047(7) 0.017(6)
C40 0.136(6) 0.299(14) 0.110(5) 0.025(9) 0.008(4) 0.070(8)
C41 0.36(2) 0.41(2) 0.141(8) -0.238(19) 0.027(10) 0.055(11)
C42 0.33(3) 0.52(4) 0.218(16) -0.25(3) 0.038(17) -0.064(19)

loop_
_atom_type_symbol
_atom_type_description
_atom_type_scat_dispersion_real
_atom_type_scat_dispersion_imag
_atom_type_scat_source
C C 0.0033 0.0000 'International Tables Vol C Tables 4.2.6.8 and 6.1.1.4'
H H 0.0000 0.0000 'International Tables Vol C Tables 4.2.6.8 and 6.1.1.4'
N N 0.0061 0.0000 'International Tables Vol C Tables 4.2.6.8 and 6.1.1.4'
O O 0.0106 0.0000 'International Tables Vol C Tables 4.2.6.8 and 6.1.1.4'

loop_
_geom_angle_atom_site_label_1
_geom_angle_atom_site_label_2
_geom_angle_atom_site_label_3
_geom_angle
C6 O1 C9 121.5(3)
C29 O2 C28 118.1(3)
N1 C1 C2 179.7(6)
C3 C2 C7 120.4(4)
C3 C2 C1 120.3(4)
C7 C2 C1 119.3(4)
C4 C3 C2 119.6(4)
C4 C3 H3 120.2
C2 C3 H3 120.2
C3 C4 C5 121.2(4)
C3 C4 H4 119.4
C5 C4 H4 119.4
C6 C5 C4 119.4(4)
C6 C5 H5 120.3
C4 C5 H5 120.3
C5 C6 O1 124.2(3)
C5 C6 C7 120.5(3)
O1 C6 C7 115.2(3)
C6 C7 C2 118.8(3)
C6 C7 C8 120.2(3)
C2 C7 C8 121.0(3)
N2 C8 C7 178.0(5)
C18 C9 O1 116.4(3)
C18 C9 C10 122.1(3)
O1 C9 C10 121.0(3)
C11 C10 C9 119.4(3)
C11 C10 H10 120.3
C9 C10 H10 120.3
C10 C11 C12 121.4(3)
C10 C11 H11 119.3
C12 C11 H11 119.3
C13 C12 C11 122.1(3)
C13 C12 C17 119.2(4)
C11 C12 C17 118.6(3)
C14 C13 C12 120.7(4)
C14 C13 H13 119.6
C12 C13 H13 119.6
C13 C14 C15 120.5(4)
C13 C14 H14 119.8
C15 C14 H14 119.8
C16 C15 C14 120.6(4)
C16 C15 H15 119.7
C14 C15 H15 119.7
C15 C16 C17 120.8(4)
C15 C16 H16 119.6
C17 C16 H16 119.6
C16 C17 C12 118.1(3)
C16 C17 C18 122.3(3)
C12 C17 C18 119.6(3)
C9 C18 C17 118.5(3)
C9 C18 C19 120.4(3)
C17 C18 C19 120.9(3)
C28 C19 C20 118.1(3)
C28 C19 C18 119.1(3)
C20 C19 C18 122.8(3)
C21 C20 C25 118.6(3)
C21 C20 C19 121.6(3)
C25 C20 C19 119.8(4)
C22 C21 C20 120.4(4)
C22 C21 H21 119.8
C20 C21 H21 119.8
C21 C22 C23 120.4(5)
C21 C22 H22 119.8
C23 C22 H22 119.8
C24 C23 C22 120.5(4)
C24 C23 H23 119.7
C22 C23 H23 119.7
C23 C24 C25 121.3(4)
C23 C24 H24 119.4
C25 C24 H24 119.4
C24 C25 C20 118.8(4)
C24 C25 C26 122.2(4)
C20 C25 C26 119.0(4)
C27 C26 C25 120.9(4)
C27 C26 H26 119.5
C25 C26 H26 119.5
C26 C27 C28 119.6(4)
C26 C27 H27 120.2
C28 C27 H27 120.2
C19 C28 O2 120.6(3)
C19 C28 C27 122.6(3)
O2 C28 C27 116.7(3)
O2 C29 C35 116.9(3)
O2 C29 C30 123.2(3)
C35 C29 C30 119.8(3)
C31 C30 C29 120.4(4)
C31 C30 H30 119.8
C29 C30 H30 119.8
C30 C31 C32 120.4(4)
C30 C31 H31 119.8
C32 C31 H31 119.8
C33 C32 C31 119.8(4)
C33 C32 H32 120.1
C31 C32 H32 120.1
C32 C33 C35 120.4(4)
C32 C33 C34 121.1(4)
C35 C33 C34 118.5(4)
N3 C34 C33 178.5(5)
C29 C35 C33 119.2(4)
C29 C35 C36 120.4(3)
C33 C35 C36 120.4(3)
N4 C36 C35 177.6(4)
C42 C37 C38 122.8(12)
C42 C37 H37 118.6
C38 C37 H37 118.6
C39 C38 C37 116.0(10)
C39 C38 H38 122.0
C37 C38 H38 122.0
C38 C39 C40 118.2(9)
C38 C39 H39 120.9
C40 C39 H39 120.9
C39 C40 C41 127.8(9)
C39 C40 H40 116.1
C41 C40 H40 116.1
C42 C41 C40 111.8(10)
C42 C41 H41 124.1
C40 C41 H41 124.1
C41 C42 C37 122.9(12)
C41 C42 H42 118.5
C37 C42 H42 118.5

loop_
_geom_bond_atom_site_label_1
_geom_bond_atom_site_label_2
_geom_bond_distance
O1 C6 1.374(4)
O1 C9 1.387(4)
O2 C29 1.361(4)
O2 C28 1.401(4)
N1 C1 1.153(6)
N2 C8 1.140(5)
N3 C34 1.139(5)
N4 C36 1.138(5)
C1 C2 1.421(6)
C2 C3 1.379(5)
C2 C7 1.402(5)
C3 C4 1.364(6)
C3 H3 0.9300
C4 C5 1.386(5)
C4 H4 0.9300
C5 C6 1.374(5)
C5 H5 0.9300
C6 C7 1.390(5)
C7 C8 1.431(6)
C9 C18 1.370(4)
C9 C10 1.405(4)
C10 C11 1.353(5)
C10 H10 0.9300
C11 C12 1.411(5)
C11 H11 0.9300
C12 C13 1.409(5)
C12 C17 1.421(4)
C13 C14 1.348(6)
C13 H13 0.9300
C14 C15 1.407(6)
C14 H14 0.9300
C15 C16 1.352(5)
C15 H15 0.9300
C16 C17 1.419(5)
C16 H16 0.9300
C17 C18 1.421(4)
C18 C19 1.495(4)
C19 C28 1.373(5)
C19 C20 1.425(5)
C20 C21 1.406(6)
C20 C25 1.415(5)
C21 C22 1.367(6)
C21 H21 0.9300
C22 C23 1.395(7)
C22 H22 0.9300
C23 C24 1.336(7)
C23 H23 0.9300
C24 C25 1.407(6)
C24 H24 0.9300
C25 C26 1.419(7)
C26 C27 1.352(6)
C26 H26 0.9300
C27 C28 1.404(5)
C27 H27 0.9300
C29 C35 1.386(5)
C29 C30 1.389(5)
C30 C31 1.371(6)
C30 H30 0.9300
C31 C32 1.381(6)
C31 H31 0.9300
C32 C33 1.378(6)
C32 H32 0.9300
C33 C35 1.398(5)
C33 C34 1.436(6)
C35 C36 1.442(6)
C37 C42 1.382(10)
C37 C38 1.400(9)
C37 H37 0.9300
C38 C39 1.381(9)
C38 H38 0.9300
C39 C40 1.388(8)
C39 H39 0.9300
C40 C41 1.390(9)
C40 H40 0.9300
C41 C42 1.375(9)
C41 H41 0.9300
C42 H42 0.9300

loop_
_geom_torsion_atom_site_label_1
_geom_torsion_atom_site_label_2
_geom_torsion_atom_site_label_3
_geom_torsion_atom_site_label_4
_geom_torsion
N1 C1 C2 C3 -18E1(10)
N1 C1 C2 C7 1E1(10)
C7 C2 C3 C4 1.1(6)
C1 C2 C3 C4 -179.2(4)
C2 C3 C4 C5 -2.6(6)
C3 C4 C5 C6 1.1(6)
C4 C5 C6 O1 178.5(3)
C4 C5 C6 C7 2.0(6)
C9 O1 C6 C5 29.3(5)
C9 O1 C6 C7 -154.0(3)
C5 C6 C7 C2 -3.5(5)
O1 C6 C7 C2 179.7(3)
C5 C6 C7 C8 174.3(3)
O1 C6 C7 C8 -2.5(5)
C3 C2 C7 C6 1.9(6)
C1 C2 C7 C6 -177.8(4)
C3 C2 C7 C8 -175.8(4)
C1 C2 C7 C8 4.4(6)
C6 C7 C8 N2 -135(14)
C2 C7 C8 N2 43(14)
C6 O1 C9 C18 -148.6(3)
C6 O1 C9 C10 38.8(5)
C18 C9 C10 C11 2.1(5)
O1 C9 C10 C11 174.3(3)
C9 C10 C11 C12 2.4(6)
C10 C11 C12 C13 176.1(3)
C10 C11 C12 C17 -2.6(5)
C11 C12 C13 C14 -175.5(4)
C17 C12 C13 C14 3.1(5)
C12 C13 C14 C15 -1.2(6)
C13 C14 C15 C16 -1.5(6)
C14 C15 C16 C17 2.1(6)
C15 C16 C17 C12 -0.1(5)
C15 C16 C17 C18 177.6(3)
C13 C12 C17 C16 -2.5(5)
C11 C12 C17 C16 176.2(3)
C13 C12 C17 C18 179.8(3)
C11 C12 C17 C18 -1.5(5)
O1 C9 C18 C17 -178.6(3)
C10 C9 C18 C17 -6.1(5)
O1 C9 C18 C19 -3.8(5)
C10 C9 C18 C19 168.7(3)
C16 C17 C18 C9 -171.9(3)
C12 C17 C18 C9 5.7(5)
C16 C17 C18 C19 13.3(5)
C12 C17 C18 C19 -169.0(3)
C9 C18 C19 C28 -101.1(4)
C17 C18 C19 C28 73.6(4)
C9 C18 C19 C20 78.2(4)
C17 C18 C19 C20 -107.1(4)
C28 C19 C20 C21 -178.2(4)
C18 C19 C20 C21 2.5(5)
C28 C19 C20 C25 1.2(5)
C18 C19 C20 C25 -178.1(3)
C25 C20 C21 C22 0.3(6)
C19 C20 C21 C22 179.7(4)
C20 C21 C22 C23 0.1(7)
C21 C22 C23 C24 0.1(8)
C22 C23 C24 C25 -0.8(8)
C23 C24 C25 C20 1.1(7)
C23 C24 C25 C26 -178.8(5)
C21 C20 C25 C24 -0.9(6)
C19 C20 C25 C24 179.7(4)
C21 C20 C25 C26 179.1(4)
C19 C20 C25 C26 -0.3(6)
C24 C25 C26 C27 179.3(5)
C20 C25 C26 C27 -0.7(7)
C25 C26 C27 C28 0.8(7)
C20 C19 C28 O2 175.5(3)
C18 C19 C28 O2 -5.1(5)
C20 C19 C28 C27 -1.1(6)
C18 C19 C28 C27 178.2(4)
C29 O2 C28 C19 65.2(5)
C29 O2 C28 C27 -117.9(4)
C26 C27 C28 C19 0.2(7)
C26 C27 C28 O2 -176.6(4)
C28 O2 C29 C35 -147.4(3)
C28 O2 C29 C30 34.6(5)
O2 C29 C30 C31 -179.9(3)
C35 C29 C30 C31 2.1(5)
C29 C30 C31 C32 -0.8(6)
C30 C31 C32 C33 -0.7(6)
C31 C32 C33 C35 1.0(6)
C31 C32 C33 C34 -178.3(4)
C32 C33 C34 N3 141(18)
C35 C33 C34 N3 -38(19)
O2 C29 C35 C33 -180.0(3)
C30 C29 C35 C33 -1.8(5)
O2 C29 C35 C36 0.0(5)
C30 C29 C35 C36 178.1(3)
C32 C33 C35 C29 0.3(5)
C34 C33 C35 C29 179.5(3)
C32 C33 C35 C36 -179.6(3)
C34 C33 C35 C36 -0.4(5)
C29 C35 C36 N4 -161(11)
C33 C35 C36 N4 19(12)
C42 C37 C38 C39 -3(2)
C37 C38 C39 C40 0.3(10)
C38 C39 C40 C41 -1.5(13)
C39 C40 C41 C42 5.3(17)
C40 C41 C42 C37 -8(3)
C38 C37 C42 C41 8(3)

loop_
_cod_related_entry_id
_cod_related_entry_database
_cod_related_entry_code
1 ChemSpider 21123590
